data_1505541
loop_
_publ_author_name
'Isambert, Nicolas'
'Cruz, Montse'
'Ar\'evalo, Mar\'ia Jos\'e'
'G\'omez, Elena'
'Lavilla, Rodolfo'

_publ_section_title
;
 Enol esters: versatile substrates for Mannich-type multicomponent
 reactions.
;
_journal_issue 21
_journal_name_full 'Organic letters'
_journal_page_first 4199
_journal_page_last 4202
_journal_paper_doi 10.1021/ol701717z
_journal_volume 9
_journal_year 2007
_chemical_absolute_configuration unk
_chemical_compound_source 'synthesis as described'
_chemical_formula_moiety 'C17 H21 N O5'
_chemical_formula_sum 'C17 H21 N O5'
_chemical_formula_weight 319.35
_chemical_name_systematic
;
 ?
;
_space_group_IT_number 33
_symmetry_cell_setting orthorhombic
_symmetry_Int_Tables_number 33
_symmetry_space_group_name_Hall 'P 2c -2n'
_symmetry_space_group_name_H-M 'P n a 21'
_atom_sites_solution_hydrogens geom
_atom_sites_solution_primary direct
_atom_sites_solution_secondary difmap
_audit_conform_dict_location ftp://ftp.iucr.org/pub/cif_core.dic
_audit_conform_dict_name cif_core.dic
_audit_conform_dict_version 2.3
_audit_creation_date 2006-11-17T11:04:58-00:00
_audit_creation_method 'WinGX routine CIF_UPDATE'
_cell_angle_alpha 90
_cell_angle_beta 90
_cell_angle_gamma 90
_cell_formula_units_Z 8
_cell_length_a 18.3891(3)
_cell_length_b 9.43720(10)
_cell_length_c 18.7760(3)
_cell_measurement_reflns_used 9898
_cell_measurement_temperature 100(2)
_cell_measurement_theta_max 30.16
_cell_measurement_theta_min 2.21
_cell_measurement_wavelength 0.71073
_cell_volume 3258.42(8)
_computing_cell_refinement 'APPEX2 (BRUKER AXS, 2005)'
_computing_data_collection 'APPEX2 (BRUKER AXS, 2005)'
_computing_data_reduction 'APPEX2 (BRUKER AXS, 2005)'
_computing_molecular_graphics 'Ortep-3 for Windows (Farrugia, 1997)'
_computing_publication_material 'WinGX publication routines (Farrugia, 1999)'
_computing_structure_refinement 'SHELXL-97 (Sheldrick, 1997)'
_computing_structure_solution 'SIR-97  (Giacovazzo et all, 1999)'
_diffrn_ambient_temperature 100(2)
_diffrn_measured_fraction_theta_full 0.999
_diffrn_measured_fraction_theta_max 0.999
_diffrn_measurement_device 'four-circle diffractometer'
_diffrn_measurement_device_type 'BRUKER APPEX-II CCD'
_diffrn_measurement_method 'omega and phi scans'
_diffrn_radiation_monochromator graphite
_diffrn_radiation_probe x-ray
_diffrn_radiation_source 'fine-focus sealed tube'
_diffrn_radiation_type MoK\a
_diffrn_radiation_wavelength 0.7107
_diffrn_reflns_av_R_equivalents 0.0406
_diffrn_reflns_av_unetI/netI 0.0274
_diffrn_reflns_limit_h_max 26
_diffrn_reflns_limit_h_min 0
_diffrn_reflns_limit_k_max 13
_diffrn_reflns_limit_k_min 0
_diffrn_reflns_limit_l_max 26
_diffrn_reflns_limit_l_min 0
_diffrn_reflns_number 44648
_diffrn_reflns_theta_full 30.61
_diffrn_reflns_theta_max 30.61
_diffrn_reflns_theta_min 2.17
_exptl_absorpt_coefficient_mu 0.096
_exptl_absorpt_correction_T_max 0.99
_exptl_absorpt_correction_T_min 0.902
_exptl_absorpt_correction_type multi-scan
_exptl_absorpt_process_details 'BRUKER SADABS'
_exptl_crystal_colour Colourless
_exptl_crystal_density_diffrn 1.302
_exptl_crystal_density_method 'not measured'
_exptl_crystal_description prism
_exptl_crystal_F_000 1360
_exptl_crystal_size_max 0.44
_exptl_crystal_size_mid 0.29
_exptl_crystal_size_min 0.14
_refine_diff_density_max 0.351
_refine_diff_density_min -0.203
_refine_diff_density_rms 0.044
_refine_ls_abs_structure_details 'Flack H D (1983), Acta Cryst. A39, 876-881'
_refine_ls_abs_structure_Flack 0.1(13)
_refine_ls_extinction_method none
_refine_ls_goodness_of_fit_ref 1.036
_refine_ls_hydrogen_treatment constr
_refine_ls_matrix_type full
_refine_ls_number_parameters 422
_refine_ls_number_reflns 5159
_refine_ls_number_restraints 1
_refine_ls_restrained_S_all 1.036
_refine_ls_R_factor_all 0.0412
_refine_ls_R_factor_gt 0.036
_refine_ls_shift/su_max 0
_refine_ls_shift/su_mean 0
_refine_ls_structure_factor_coef Fsqd
_refine_ls_weighting_details 'calc w=1/[\s^2^(Fo^2^)+(0.0519P)^2^+0.3796P] where P=(Fo^2^+2Fc^2^)/3'
_refine_ls_weighting_scheme calc
_refine_ls_wR_factor_gt 0.087
_refine_ls_wR_factor_ref 0.0896
_reflns_number_gt 4663
_reflns_number_total 5159
_reflns_threshold_expression >2sigma(I)
_cod_data_source_file ol701717z-file001.cif
_cod_data_source_block ec01mx1n
_cod_depositor_comments
;
The following automatic conversions were performed:
'_diffrn_radiation_monochromador' tag replaced with
'_diffrn_radiation_monochromator'.

Automatic conversion script
Id: cif_correct_tags 1440 2010-10-19 06:21:57Z saulius 
;
_cod_database_code 1505541

loop_
_symmetry_equiv_pos_as_xyz
'x, y, z'
'-x, -y, z+1/2'
'x+1/2, -y+1/2, z'
'-x+1/2, y+1/2, z+1/2'

loop_
_atom_site_label
_atom_site_type_symbol
_atom_site_fract_x
_atom_site_fract_y
_atom_site_fract_z
_atom_site_U_iso_or_equiv
_atom_site_adp_type
_atom_site_occupancy
_atom_site_symmetry_multiplicity
_atom_site_calc_flag
_atom_site_refinement_flags
N1 N 0.37230(7) 0.50483(14) 0.71219(8) 0.0120(3) Uani 1 1 d .
C2 C 0.35469(8) 0.36919(16) 0.67845(9) 0.0110(3) Uani 1 1 d .
H2 H 0.401 0.3152 0.6715 0.013 Uiso 1 1 calc R
C3 C 0.30406(9) 0.28044(17) 0.72568(9) 0.0122(3) Uani 1 1 d .
H3 H 0.3303 0.2633 0.7715 0.015 Uiso 1 1 calc R
C4 C 0.23694(9) 0.36750(17) 0.74333(10) 0.0145(3) Uani 1 1 d .
H4A H 0.2029 0.3104 0.7724 0.017 Uiso 1 1 calc R
H4B H 0.2118 0.3955 0.6989 0.017 Uiso 1 1 calc R
C5 C 0.25999(9) 0.49915(17) 0.78450(10) 0.0158(3) Uani 1 1 d .
H5A H 0.2187 0.5665 0.7848 0.019 Uiso 1 1 calc R
H5B H 0.2693 0.4713 0.8345 0.019 Uiso 1 1 calc R
C6 C 0.32637(8) 0.57604(17) 0.75690(9) 0.0129(3) Uani 1 1 d .
O61 O 0.34036(7) 0.69621(12) 0.77819(8) 0.0173(3) Uani 1 1 d .
C11 C 0.43715(8) 0.57439(17) 0.68723(9) 0.0127(3) Uani 1 1 d .
C12 C 0.50452(9) 0.51931(17) 0.70526(10) 0.0124(3) Uani 1 1 d .
H12 H 0.5073 0.435 0.7328 0.015 Uiso 1 1 calc R
C13 C 0.56863(9) 0.58648(17) 0.68333(10) 0.0142(3) Uani 1 1 d .
H13 H 0.6148 0.5478 0.6952 0.017 Uiso 1 1 calc R
C14 C 0.56358(9) 0.71084(17) 0.64377(11) 0.0159(3) Uani 1 1 d .
C15 C 0.49561(10) 0.76506(18) 0.62400(11) 0.0186(4) Uani 1 1 d .
H15 H 0.4926 0.8488 0.5961 0.022 Uiso 1 1 calc R
C16 C 0.43276(9) 0.69623(18) 0.64527(11) 0.0160(3) Uani 1 1 d .
H16 H 0.3866 0.7319 0.6313 0.019 Uiso 1 1 calc R
O17 O 0.62218(7) 0.78860(13) 0.62172(9) 0.0236(3) Uani 1 1 d .
C18 C 0.69263(10) 0.7332(2) 0.63696(13) 0.0255(4) Uani 1 1 d .
H18A H 0.6969 0.6376 0.617 0.038 Uiso 1 1 calc R
H18B H 0.6997 0.7293 0.6887 0.038 Uiso 1 1 calc R
H18C H 0.7297 0.7947 0.6157 0.038 Uiso 1 1 calc R
C21 C 0.32123(9) 0.39755(17) 0.60491(9) 0.0133(3) Uani 1 1 d .
O22 O 0.30550(7) 0.51254(13) 0.58224(8) 0.0208(3) Uani 1 1 d .
O23 O 0.31042(8) 0.27614(13) 0.57010(8) 0.0209(3) Uani 1 1 d .
C24 C 0.27300(11) 0.2882(2) 0.50150(11) 0.0238(4) Uani 1 1 d .
H24A H 0.3069 0.3232 0.4645 0.029 Uiso 1 1 calc R
H24B H 0.2318 0.3553 0.5052 0.029 Uiso 1 1 calc R
C25 C 0.24595(13) 0.1434(2) 0.48253(13) 0.0338(5) Uani 1 1 d .
H25A H 0.2121 0.1104 0.5193 0.051 Uiso 1 1 calc R
H25B H 0.2872 0.0778 0.4794 0.051 Uiso 1 1 calc R
H25C H 0.2209 0.1471 0.4365 0.051 Uiso 1 1 calc R
C31 C 0.28546(9) 0.13554(17) 0.69456(10) 0.0155(3) Uani 1 1 d .
O32 O 0.22268(7) 0.09968(14) 0.68784(10) 0.0256(3) Uani 1 1 d .
C33 C 0.34660(10) 0.03490(18) 0.67671(11) 0.0182(3) Uani 1 1 d .
H33A H 0.3445 0.0107 0.626 0.027 Uiso 1 1 calc R
H33B H 0.3417 -0.0515 0.7052 0.027 Uiso 1 1 calc R
H33C H 0.3933 0.0802 0.6873 0.027 Uiso 1 1 calc R
N1B N 0.43421(7) 0.99685(14) 0.85536(8) 0.0113(3) Uani 1 1 d .
C2B C 0.44653(8) 0.85779(16) 0.88742(9) 0.0108(3) Uani 1 1 d .
H2B H 0.3994 0.805 0.8877 0.013 Uiso 1 1 calc R
C3B C 0.50254(8) 0.77043(16) 0.84501(9) 0.0121(3) Uani 1 1 d .
H3B H 0.4807 0.7491 0.7974 0.014 Uiso 1 1 calc R
C4B C 0.57075(9) 0.85835(18) 0.83242(10) 0.0152(3) Uani 1 1 d .
H41B H 0.6073 0.8015 0.8063 0.018 Uiso 1 1 calc R
H42B H 0.5921 0.8875 0.8786 0.018 Uiso 1 1 calc R
C5B C 0.55023(9) 0.98885(17) 0.78906(11) 0.0163(3) Uani 1 1 d .
H51B H 0.5918 1.0556 0.79 0.02 Uiso 1 1 calc R
H52B H 0.5431 0.9594 0.739 0.02 Uiso 1 1 calc R
C6B C 0.48272(9) 1.06781(17) 0.81323(9) 0.0131(3) Uani 1 1 d .
O61B O 0.47079(7) 1.18884(13) 0.79198(8) 0.0183(3) Uani 1 1 d .
C11B C 0.37035(8) 1.07058(16) 0.88070(10) 0.0123(3) Uani 1 1 d .
C12B C 0.30163(9) 1.01973(17) 0.86342(9) 0.0139(3) Uani 1 1 d .
H12B H 0.2969 0.9364 0.8354 0.017 Uiso 1 1 calc R
C13B C 0.23961(9) 1.09078(17) 0.88715(10) 0.0156(3) Uani 1 1 d .
H13B H 0.1926 1.0559 0.8756 0.019 Uiso 1 1 calc R
C14B C 0.24721(9) 1.21357(18) 0.92804(11) 0.0177(3) Uani 1 1 d .
C15B C 0.31654(10) 1.26232(18) 0.94606(11) 0.0188(3) Uani 1 1 d .
H15B H 0.3217 1.3453 0.9743 0.023 Uiso 1 1 calc R
C16B C 0.37769(9) 1.19054(17) 0.92304(10) 0.0159(3) Uani 1 1 d .
H16B H 0.4247 1.2232 0.9361 0.019 Uiso 1 1 calc R
O17B O 0.19067(7) 1.29360(14) 0.95241(10) 0.0267(3) Uani 1 1 d .
C18B C 0.11887(10) 1.2402(2) 0.94131(14) 0.0273(5) Uani 1 1 d .
H18D H 0.114 1.1478 0.9647 0.041 Uiso 1 1 calc R
H18E H 0.11 1.2296 0.8901 0.041 Uiso 1 1 calc R
H18F H 0.0834 1.3065 0.9615 0.041 Uiso 1 1 calc R
C21B C 0.47199(8) 0.87566(17) 0.96419(9) 0.0132(3) Uani 1 1 d .
O22B O 0.50430(7) 0.97635(13) 0.98757(8) 0.0202(3) Uani 1 1 d .
O23B O 0.45557(7) 0.75791(13) 1.00067(8) 0.0168(2) Uani 1 1 d .
C24B C 0.48222(11) 0.7496(2) 1.07371(10) 0.0207(4) Uani 1 1 d .
H24C H 0.5276 0.8052 1.0782 0.025 Uiso 1 1 calc R
H24D H 0.4933 0.6498 1.0858 0.025 Uiso 1 1 calc R
C25B C 0.42599(12) 0.8066(2) 1.12446(11) 0.0273(4) Uani 1 1 d .
H25D H 0.3812 0.751 1.1201 0.041 Uiso 1 1 calc R
H25E H 0.4158 0.9059 1.1129 0.041 Uiso 1 1 calc R
H25F H 0.4444 0.8 1.1733 0.041 Uiso 1 1 calc R
C31B C 0.51970(9) 0.62902(17) 0.88097(10) 0.0160(3) Uani 1 1 d .
O32B O 0.58161(7) 0.60187(15) 0.89894(10) 0.0298(3) Uani 1 1 d .
C33B C 0.45963(9) 0.52230(18) 0.89098(11) 0.0182(3) Uani 1 1 d .
H33D H 0.4628 0.4816 0.9389 0.027 Uiso 1 1 calc R
H33E H 0.4646 0.4467 0.8555 0.027 Uiso 1 1 calc R
H33F H 0.4125 0.5691 0.885 0.027 Uiso 1 1 calc R

loop_
_atom_site_aniso_label
_atom_site_aniso_U_11
_atom_site_aniso_U_22
_atom_site_aniso_U_33
_atom_site_aniso_U_23
_atom_site_aniso_U_13
_atom_site_aniso_U_12
N1 0.0113(6) 0.0090(6) 0.0156(7) -0.0028(5) 0.0018(5) -0.0010(5)
C2 0.0107(6) 0.0081(6) 0.0143(7) -0.0026(6) 0.0011(6) 0.0006(5)
C3 0.0114(7) 0.0102(7) 0.0150(8) 0.0003(6) 0.0005(6) 0.0000(5)
C4 0.0110(7) 0.0137(7) 0.0188(8) -0.0008(6) 0.0014(6) 0.0001(5)
C5 0.0144(7) 0.0141(7) 0.0190(8) -0.0032(7) 0.0042(6) 0.0003(5)
C6 0.0118(7) 0.0135(7) 0.0134(8) -0.0007(6) -0.0007(6) 0.0021(5)
O61 0.0175(6) 0.0132(5) 0.0213(7) -0.0060(5) 0.0009(5) 0.0007(4)
C11 0.0121(7) 0.0113(7) 0.0146(8) -0.0033(6) 0.0015(6) -0.0022(5)
C12 0.0128(7) 0.0106(7) 0.0139(8) -0.0004(6) 0.0008(6) -0.0006(5)
C13 0.0115(7) 0.0130(7) 0.0179(8) -0.0008(6) 0.0001(6) 0.0011(5)
C14 0.0141(7) 0.0123(7) 0.0214(9) -0.0003(7) 0.0034(6) -0.0016(5)
C15 0.0191(8) 0.0122(7) 0.0244(9) 0.0046(7) -0.0006(7) 0.0004(6)
C16 0.0144(7) 0.0129(7) 0.0206(8) 0.0003(7) -0.0020(6) 0.0018(6)
O17 0.0158(6) 0.0167(6) 0.0384(8) 0.0084(6) 0.0037(6) -0.0029(5)
C18 0.0142(8) 0.0237(9) 0.0385(12) 0.0054(9) 0.0045(8) -0.0038(7)
C21 0.0127(7) 0.0131(7) 0.0143(8) -0.0011(6) 0.0017(6) -0.0016(5)
O22 0.0265(7) 0.0153(6) 0.0207(7) 0.0005(5) -0.0056(5) 0.0033(5)
O23 0.0337(7) 0.0143(6) 0.0148(6) -0.0017(5) -0.0055(5) -0.0017(5)
C24 0.0326(10) 0.0225(9) 0.0162(9) -0.0006(7) -0.0070(8) -0.0042(7)
C25 0.0460(13) 0.0276(10) 0.0278(11) -0.0111(9) -0.0075(9) -0.0037(9)
C31 0.0182(8) 0.0111(7) 0.0172(8) 0.0003(6) 0.0003(6) -0.0011(6)
O32 0.0186(6) 0.0183(6) 0.0399(9) -0.0053(6) 0.0004(6) -0.0053(5)
C33 0.0220(8) 0.0107(7) 0.0219(9) -0.0014(7) 0.0007(7) 0.0014(6)
N1B 0.0110(6) 0.0090(6) 0.0140(7) 0.0022(5) 0.0010(5) 0.0002(4)
C2B 0.0129(7) 0.0079(6) 0.0115(7) 0.0017(6) -0.0001(6) -0.0004(5)
C3B 0.0109(7) 0.0109(7) 0.0145(8) -0.0002(6) 0.0004(6) 0.0006(5)
C4B 0.0123(7) 0.0137(7) 0.0196(8) 0.0019(6) 0.0021(6) 0.0002(5)
C5B 0.0150(7) 0.0135(7) 0.0205(9) 0.0014(7) 0.0051(6) -0.0010(5)
C6B 0.0133(7) 0.0134(7) 0.0126(8) 0.0019(6) -0.0005(6) -0.0021(5)
O61B 0.0203(6) 0.0134(6) 0.0213(6) 0.0055(5) 0.0032(5) -0.0012(4)
C11B 0.0130(7) 0.0101(6) 0.0139(7) 0.0035(6) 0.0017(6) 0.0005(5)
C12B 0.0167(7) 0.0097(7) 0.0152(8) 0.0014(6) 0.0009(6) -0.0003(5)
C13B 0.0133(7) 0.0134(7) 0.0203(8) 0.0026(7) 0.0015(6) -0.0013(6)
C14B 0.0163(8) 0.0117(7) 0.0249(9) 0.0008(7) 0.0056(7) 0.0017(6)
C15B 0.0211(8) 0.0111(7) 0.0240(9) -0.0025(7) 0.0030(7) 0.0002(6)
C16B 0.0149(8) 0.0125(7) 0.0203(9) 0.0003(7) 0.0001(6) -0.0016(6)
O17B 0.0169(6) 0.0163(6) 0.0469(10) -0.0071(6) 0.0091(6) 0.0024(5)
C18B 0.0160(8) 0.0190(8) 0.0468(14) -0.0016(9) 0.0084(8) 0.0028(7)
C21B 0.0123(7) 0.0132(7) 0.0140(8) 0.0004(6) 0.0010(6) 0.0008(5)
O22B 0.0244(6) 0.0175(6) 0.0187(7) -0.0010(5) -0.0034(5) -0.0058(5)
O23B 0.0247(6) 0.0137(5) 0.0121(6) 0.0019(5) -0.0014(5) -0.0020(5)
C24B 0.0276(9) 0.0213(8) 0.0132(8) 0.0063(7) -0.0041(7) 0.0012(7)
C25B 0.0427(12) 0.0233(9) 0.0160(9) -0.0007(8) 0.0027(8) 0.0004(8)
C31B 0.0183(7) 0.0113(7) 0.0183(8) 0.0001(7) 0.0018(7) 0.0022(6)
O32B 0.0182(6) 0.0225(7) 0.0487(10) 0.0101(7) -0.0035(6) 0.0047(5)
C33B 0.0224(8) 0.0117(7) 0.0206(9) 0.0007(7) 0.0005(7) -0.0018(6)

loop_
_atom_type_symbol
_atom_type_description
_atom_type_scat_dispersion_real
_atom_type_scat_dispersion_imag
_atom_type_scat_source
C C 0.0033 0.0016 'International Tables Vol C Tables 4.2.6.8 and 6.1.1.4'
H H 0 0 'International Tables Vol C Tables 4.2.6.8 and 6.1.1.4'
N N 0.0061 0.0033 'International Tables Vol C Tables 4.2.6.8 and 6.1.1.4'
O O 0.0106 0.006 'International Tables Vol C Tables 4.2.6.8 and 6.1.1.4'
B B 0.0013 0.0007 'International Tables Vol C Tables 4.2.6.8 and 6.1.1.4'

loop_
_geom_angle_atom_site_label_1
_geom_angle_atom_site_label_2
_geom_angle_atom_site_label_3
_geom_angle
C6 N1 C11 119.17(13)
C6 N1 C2 123.96(13)
C11 N1 C2 116.16(13)
N1 C2 C3 111.18(13)
N1 C2 C21 108.99(13)
C3 C2 C21 111.82(13)
N1 C2 H2 108.3
C3 C2 H2 108.3
C21 C2 H2 108.3
C4 C3 C31 112.72(13)
C4 C3 C2 108.90(13)
C31 C3 C2 113.82(14)
C4 C3 H3 107
C31 C3 H3 107
C2 C3 H3 107
C3 C4 C5 109.01(13)
C3 C4 H4A 109.9
C5 C4 H4A 109.9
C3 C4 H4B 109.9
C5 C4 H4B 109.9
H4A C4 H4B 108.3
C6 C5 C4 116.25(14)
C6 C5 H5A 108.2
C4 C5 H5A 108.2
C6 C5 H5B 108.2
C4 C5 H5B 108.2
H5A C5 H5B 107.4
O61 C6 N1 121.57(15)
O61 C6 C5 120.01(15)
N1 C6 C5 118.25(14)
C12 C11 C16 119.91(15)
C12 C11 N1 119.34(15)
C16 C11 N1 120.75(15)
C11 C12 C13 120.74(15)
C11 C12 H12 119.6
C13 C12 H12 119.6
C14 C13 C12 118.84(15)
C14 C13 H13 120.6
C12 C13 H13 120.6
O17 C14 C13 124.15(15)
O17 C14 C15 115.26(16)
C13 C14 C15 120.59(15)
C16 C15 C14 119.80(16)
C16 C15 H15 120.1
C14 C15 H15 120.1
C15 C16 C11 120.06(16)
C15 C16 H16 120
C11 C16 H16 120
C14 O17 C18 117.28(15)
O17 C18 H18A 109.5
O17 C18 H18B 109.5
H18A C18 H18B 109.5
O17 C18 H18C 109.5
H18A C18 H18C 109.5
H18B C18 H18C 109.5
O22 C21 O23 124.51(18)
O22 C21 C2 124.95(16)
O23 C21 C2 110.53(14)
C21 O23 C24 115.74(14)
O23 C24 C25 107.13(17)
O23 C24 H24A 110.3
C25 C24 H24A 110.3
O23 C24 H24B 110.3
C25 C24 H24B 110.3
H24A C24 H24B 108.5
C24 C25 H25A 109.5
C24 C25 H25B 109.5
H25A C25 H25B 109.5
C24 C25 H25C 109.5
H25A C25 H25C 109.5
H25B C25 H25C 109.5
O32 C31 C33 120.77(16)
O32 C31 C3 120.30(15)
C33 C31 C3 118.82(14)
C31 C33 H33A 109.5
C31 C33 H33B 109.5
H33A C33 H33B 109.5
C31 C33 H33C 109.5
H33A C33 H33C 109.5
H33B C33 H33C 109.5
C6B N1B C11B 118.99(13)
C6B N1B C2B 125.23(13)
C11B N1B C2B 115.00(13)
N1B C2B C21B 109.73(13)
N1B C2B C3B 111.79(13)
C21B C2B C3B 110.03(13)
N1B C2B H2B 108.4
C21B C2B H2B 108.4
C3B C2B H2B 108.4
C4B C3B C31B 111.99(13)
C4B C3B C2B 109.84(13)
C31B C3B C2B 112.14(14)
C4B C3B H3B 107.5
C31B C3B H3B 107.5
C2B C3B H3B 107.5
C3B C4B C5B 108.63(13)
C3B C4B H41B 110
C5B C4B H41B 110
C3B C4B H42B 110
C5B C4B H42B 110
H41B C4B H42B 108.3
C6B C5B C4B 116.09(14)
C6B C5B H51B 108.3
C4B C5B H51B 108.3
C6B C5B H52B 108.3
C4B C5B H52B 108.3
H51B C5B H52B 107.4
O61B C6B N1B 121.75(15)
O61B C6B C5B 120.34(15)
N1B C6B C5B 117.79(14)
C16B C11B C12B 120.20(15)
C16B C11B N1B 120.10(14)
C12B C11B N1B 119.70(15)
C11B C12B C13B 120.15(16)
C11B C12B H12B 119.9
C13B C12B H12B 119.9
C12B C13B C14B 119.48(15)
C12B C13B H13B 120.3
C14B C13B H13B 120.3
O17B C14B C15B 115.60(16)
O17B C14B C13B 124.57(16)
C15B C14B C13B 119.83(15)
C16B C15B C14B 120.36(17)
C16B C15B H15B 119.8
C14B C15B H15B 119.8
C15B C16B C11B 119.94(16)
C15B C16B H16B 120
C11B C16B H16B 120
C14B O17B C18B 117.39(15)
O17B C18B H18D 109.5
O17B C18B H18E 109.5
H18D C18B H18E 109.5
O17B C18B H18F 109.5
H18D C18B H18F 109.5
H18E C18B H18F 109.5
O22B C21B O23B 125.42(18)
O22B C21B C2B 125.70(16)
O23B C21B C2B 108.80(14)
C21B O23B C24B 116.72(14)
O23B C24B C25B 110.20(16)
O23B C24B H24C 109.6
C25B C24B H24C 109.6
O23B C24B H24D 109.6
C25B C24B H24D 109.6
H24C C24B H24D 108.1
C24B C25B H25D 109.5
C24B C25B H25E 109.5
H25D C25B H25E 109.5
C24B C25B H25F 109.5
H25D C25B H25F 109.5
H25E C25B H25F 109.5
O32B C31B C33B 120.76(16)
O32B C31B C3B 120.02(15)
C33B C31B C3B 119.17(14)
C31B C33B H33D 109.5
C31B C33B H33E 109.5
H33D C33B H33E 109.5
C31B C33B H33F 109.5
H33D C33B H33F 109.5
H33E C33B H33F 109.5

loop_
_geom_bond_atom_site_label_1
_geom_bond_atom_site_label_2
_geom_bond_distance
N1 C6 1.367(2)
N1 C11 1.440(2)
N1 C2 1.465(2)
C2 C3 1.535(2)
C2 C21 1.535(2)
C2 H2 1
C3 C4 1.519(2)
C3 C31 1.526(2)
C3 H3 1
C4 C5 1.523(2)
C4 H4A 0.99
C4 H4B 0.99
C5 C6 1.512(2)
C5 H5A 0.99
C5 H5B 0.99
C6 O61 1.230(2)
C11 C12 1.385(2)
C11 C16 1.396(2)
C12 C13 1.400(2)
C12 H12 0.95
C13 C14 1.392(2)
C13 H13 0.95
C14 O17 1.368(2)
C14 C15 1.401(2)
C15 C16 1.385(2)
C15 H15 0.95
C16 H16 0.95
O17 C18 1.426(2)
C18 H18A 0.98
C18 H18B 0.98
C18 H18C 0.98
C21 O22 1.201(2)
C21 O23 1.334(2)
O23 C24 1.465(2)
C24 C25 1.497(3)
C24 H24A 0.99
C24 H24B 0.99
C25 H25A 0.98
C25 H25B 0.98
C25 H25C 0.98
C31 O32 1.210(2)
C31 C33 1.509(2)
C33 H33A 0.98
C33 H33B 0.98
C33 H33C 0.98
N1B C6B 1.367(2)
N1B C11B 1.445(2)
N1B C2B 1.462(2)
C2B C21B 1.525(2)
C2B C3B 1.541(2)
C2B H2B 1
C3B C4B 1.522(2)
C3B C31B 1.529(2)
C3B H3B 1
C4B C5B 1.524(2)
C4B H41B 0.99
C4B H42B 0.99
C5B C6B 1.517(2)
C5B H51B 0.99
C5B H52B 0.99
C6B O61B 1.230(2)
C11B C16B 1.390(2)
C11B C12B 1.390(2)
C12B C13B 1.396(2)
C12B H12B 0.95
C13B C14B 1.397(2)
C13B H13B 0.95
C14B O17B 1.364(2)
C14B C15B 1.397(3)
C15B C16B 1.382(2)
C15B H15B 0.95
C16B H16B 0.95
O17B C18B 1.429(2)
C18B H18D 0.98
C18B H18E 0.98
C18B H18F 0.98
C21B O22B 1.204(2)
C21B O23B 1.340(2)
O23B C24B 1.458(2)
C24B C25B 1.505(3)
C24B H24C 0.99
C24B H24D 0.99
C25B H25D 0.98
C25B H25E 0.98
C25B H25F 0.98
C31B O32B 1.215(2)
C31B C33B 1.507(2)
C33B H33D 0.98
C33B H33E 0.98
C33B H33F 0.98

loop_
_geom_torsion_atom_site_label_1
_geom_torsion_atom_site_label_2
_geom_torsion_atom_site_label_3
_geom_torsion_atom_site_label_4
_geom_torsion
C6 N1 C2 C3 -31.0(2)
C11 N1 C2 C3 158.80(14)
C6 N1 C2 C21 92.71(18)
C11 N1 C2 C21 -77.50(17)
N1 C2 C3 C4 55.13(17)
C21 C2 C3 C4 -66.94(17)
N1 C2 C3 C31 -178.20(13)
C21 C2 C3 C31 59.73(17)
C31 C3 C4 C5 171.16(14)
C2 C3 C4 C5 -61.54(18)
C3 C4 C5 C6 43.5(2)
C11 N1 C6 O61 -2.5(3)
C2 N1 C6 O61 -172.43(16)
C11 N1 C6 C5 -177.88(15)
C2 N1 C6 C5 12.2(2)
C4 C5 C6 O61 166.16(16)
C4 C5 C6 N1 -18.4(2)
C6 N1 C11 C12 117.20(18)
C2 N1 C11 C12 -72.1(2)
C6 N1 C11 C16 -62.8(2)
C2 N1 C11 C16 107.94(18)
C16 C11 C12 C13 1.6(2)
N1 C11 C12 C13 -178.38(15)
C11 C12 C13 C14 0.8(3)
C12 C13 C14 O17 177.43(18)
C12 C13 C14 C15 -2.3(3)
O17 C14 C15 C16 -178.33(18)
C13 C14 C15 C16 1.5(3)
C14 C15 C16 C11 1.0(3)
C12 C11 C16 C15 -2.5(3)
N1 C11 C16 C15 177.48(16)
C13 C14 O17 C18 3.8(3)
C15 C14 O17 C18 -176.40(18)
N1 C2 C21 O22 -6.9(2)
C3 C2 C21 O22 116.46(18)
N1 C2 C21 O23 174.55(13)
C3 C2 C21 O23 -62.13(17)
O22 C21 O23 C24 -3.5(3)
C2 C21 O23 C24 175.06(14)
C21 O23 C24 C25 -162.75(17)
C4 C3 C31 O32 -1.7(2)
C2 C3 C31 O32 -126.31(18)
C4 C3 C31 C33 -177.92(16)
C2 C3 C31 C33 57.4(2)
C6B N1B C2B C21B 97.29(18)
C11B N1B C2B C21B -72.41(17)
C6B N1B C2B C3B -25.1(2)
C11B N1B C2B C3B 165.23(14)
N1B C2B C3B C4B 50.84(18)
C21B C2B C3B C4B -71.35(17)
N1B C2B C3B C31B 176.04(13)
C21B C2B C3B C31B 53.85(17)
C31B C3B C4B C5B 173.58(15)
C2B C3B C4B C5B -61.14(18)
C3B C4B C5B C6B 45.8(2)
C11B N1B C6B O61B -5.6(3)
C2B N1B C6B O61B -174.92(16)
C11B N1B C6B C5B 178.40(15)
C2B N1B C6B C5B 9.1(2)
C4B C5B C6B O61B 164.30(16)
C4B C5B C6B N1B -19.6(2)
C6B N1B C11B C16B -60.3(2)
C2B N1B C11B C16B 110.05(17)
C6B N1B C11B C12B 120.61(17)
C2B N1B C11B C12B -69.0(2)
C16B C11B C12B C13B 1.5(3)
N1B C11B C12B C13B -179.49(16)
C11B C12B C13B C14B 0.3(3)
C12B C13B C14B O17B 178.12(18)
C12B C13B C14B C15B -1.4(3)
O17B C14B C15B C16B -178.88(18)
C13B C14B C15B C16B 0.7(3)
C14B C15B C16B C11B 1.1(3)
C12B C11B C16B C15B -2.2(3)
N1B C11B C16B C15B 178.77(16)
C15B C14B O17B C18B -173.93(19)
C13B C14B O17B C18B 6.6(3)
N1B C2B C21B O22B -27.3(2)
C3B C2B C21B O22B 96.09(19)
N1B C2B C21B O23B 155.61(13)
C3B C2B C21B O23B -80.98(15)
O22B C21B O23B C24B -2.9(2)
C2B C21B O23B C24B 174.14(13)
C21B O23B C24B C25B 91.83(18)
C4B C3B C31B O32B 3.5(2)
C2B C3B C31B O32B -120.5(2)
C4B C3B C31B C33B -174.05(16)
C2B C3B C31B C33B 61.9(2)
